data_1542459
loop_
_publ_author_name
'Jungk, Phillip'
'Spannenberg, Anke'
'Hapke, Marko'

_publ_section_title
;
 Crystal structure of
 (\h^2^,\h^2^-cycloocta-1,5-diene)(\h^5^-indenyl)cobalt(I)
;
_journal_issue 1
_journal_name_full IUCrData
_journal_page_first x160027
_journal_paper_doi 10.1107/S2414314616000274
_journal_volume 1
_journal_year 2016
_chemical_formula_iupac '[Co (C8 H12) (C9 H7)]'
_chemical_formula_moiety 'C17 H19 Co'
_chemical_formula_sum 'C17 H19 Co'
_chemical_formula_weight 282.25
_chemical_name_systematic
;
(\h^2^,\h^2^-Cycloocta-1,5-diene)(\h^5^-indenyl)cobalt(I)
;
_space_group_crystal_system monoclinic
_space_group_IT_number 14
_space_group_name_Hall '-P 2yn'
_space_group_name_H-M_alt 'P 1 21/n 1'
_symmetry_space_group_name_Hall '-P 2yn'
_symmetry_space_group_name_H-M 'P 1 21/n 1'
_atom_sites_solution_hydrogens mixed
_audit_creation_method SHELXL-2014/7
_cell_angle_alpha 90
_cell_angle_beta 98.814(2)
_cell_angle_gamma 90
_cell_formula_units_Z 8
_cell_length_a 8.0307(2)
_cell_length_b 14.4939(3)
_cell_length_c 22.2528(6)
_cell_measurement_reflns_used 3014
_cell_measurement_temperature 150(2)
_cell_measurement_theta_max 27.11
_cell_measurement_theta_min 1.62
_cell_volume 2559.55(11)
_computing_cell_refinement
;
X-AREA (Stoe & Cie, 2005)
;
_computing_data_collection
;
X-AREA (Stoe & Cie, 2005)
;
_computing_data_reduction
;
X-AREA (Stoe & Cie, 2005)
;
_computing_molecular_graphics
;
XP in SHELXTL (Sheldrick, 2008) and Mercury (Macrae <i>et al.</i>,
2006)
;
_computing_publication_material
;
publCIF (Westrip, 2010)
;
_computing_structure_refinement
;
SHELXL2014 (Sheldrick, 2015)
;
_computing_structure_solution
;
SHELXS97 (Sheldrick, 2008)
;
_diffrn_ambient_temperature 150(2)
_diffrn_measured_fraction_theta_full 0.999
_diffrn_measured_fraction_theta_max 0.999
_diffrn_measurement_device_type 'Stoe IPDS II'
_diffrn_measurement_method \w-scans
_diffrn_radiation_monochromator graphite
_diffrn_radiation_source 'fine-focus sealed tube'
_diffrn_radiation_type MoK\a
_diffrn_radiation_wavelength 0.71073
_diffrn_reflns_av_R_equivalents 0.0318
_diffrn_reflns_limit_h_max 9
_diffrn_reflns_limit_h_min -9
_diffrn_reflns_limit_k_max 17
_diffrn_reflns_limit_k_min -17
_diffrn_reflns_limit_l_max 27
_diffrn_reflns_limit_l_min -27
_diffrn_reflns_number 35986
_diffrn_reflns_theta_full 25.242
_diffrn_reflns_theta_max 25.997
_diffrn_reflns_theta_min 1.683
_exptl_absorpt_coefficient_mu 1.318
_exptl_absorpt_correction_type none
_exptl_crystal_colour red-brown
_exptl_crystal_density_diffrn 1.465
_exptl_crystal_description prism
_exptl_crystal_F_000 1184
_exptl_crystal_size_max 0.35
_exptl_crystal_size_mid 0.34
_exptl_crystal_size_min 0.27
_refine_diff_density_max 0.359
_refine_diff_density_min -0.386
_refine_ls_extinction_method none
_refine_ls_goodness_of_fit_ref 1.028
_refine_ls_hydrogen_treatment mixed
_refine_ls_matrix_type full
_refine_ls_number_parameters 357
_refine_ls_number_reflns 5024
_refine_ls_number_restraints 0
_refine_ls_restrained_S_all 1.028
_refine_ls_R_factor_all 0.0265
_refine_ls_R_factor_gt 0.0221
_refine_ls_shift/su_max 0.001
_refine_ls_shift/su_mean 0.000
_refine_ls_structure_factor_coef Fsqd
_refine_ls_weighting_details 'w=1/[\s^2^(Fo^2^)+(0.0431P)^2^] where P=(Fo^2^+2Fc^2^)/3'
_refine_ls_weighting_scheme calc
_refine_ls_wR_factor_gt 0.0593
_refine_ls_wR_factor_ref 0.0603
_reflns_number_gt 4307
_reflns_number_total 5024
_reflns_threshold_expression 'I > 2\s(I)'
_cod_data_source_file wm5256sup1.cif
_cod_data_source_block I
_cod_depositor_comments 'Adding full bibliography for 1542459.cif.'
_cod_database_code 1542459
_cod_database_fobs_code 1542459
_shelx_space_group_comment
;
The symmetry employed for this shelxl refinement is uniquely defined
by the following loop, which should always be used as a source of
symmetry information in preference to the above space-group names.
They are only intended as comments.
;

loop_
_space_group_symop_operation_xyz
'x, y, z'
'-x+1/2, y+1/2, -z+1/2'
'-x, -y, -z'
'x-1/2, -y-1/2, z-1/2'

loop_
_atom_site_type_symbol
_atom_site_label
_atom_site_fract_x
_atom_site_fract_y
_atom_site_fract_z
_atom_site_U_iso_or_equiv
_atom_site_adp_type
_atom_site_calc_flag
_atom_site_occupancy
Co Co1 0.59531(2) -0.00072(2) 0.23597(2) 0.02402(7) Uani d 1
C C1 0.84516(16) 0.06045(10) 0.24041(7) 0.0262(3) Uani d 1
C C2 0.78946(18) 0.01032(10) 0.18505(7) 0.0294(3) Uani d 1
H H2 0.7702 0.0359 0.1453 0.035 Uiso calc 1
C C3 0.76847(18) -0.08314(10) 0.19994(7) 0.0318(3) Uani d 1
H H3 0.7427 -0.1324 0.1719 0.038 Uiso calc 1
C C4 0.79252(18) -0.09065(10) 0.26417(7) 0.0300(3) Uani d 1
H H4 0.7762 -0.1448 0.2866 0.036 Uiso calc 1
C C5 0.84612(18) -0.00198(9) 0.28988(7) 0.0270(3) Uani d 1
C C6 0.88758(18) 0.03005(11) 0.35024(7) 0.0320(3) Uani d 1
H H6 0.8853 -0.0106 0.3836 0.038 Uiso calc 1
C C7 0.93101(19) 0.12060(11) 0.35988(7) 0.0351(3) Uani d 1
H H7 0.9605 0.1425 0.4004 0.042 Uiso calc 1
C C8 0.93288(19) 0.18232(11) 0.31084(8) 0.0344(3) Uani d 1
H H8 0.9652 0.2447 0.3190 0.041 Uiso calc 1
C C9 0.88928(18) 0.15423(10) 0.25217(7) 0.0310(3) Uani d 1
H H9 0.8884 0.1967 0.2196 0.037 Uiso calc 1
C C10 0.47123(19) 0.11738(10) 0.21129(7) 0.0316(3) Uani d 1
H H10 0.547(2) 0.1588(12) 0.1943(8) 0.039(5) Uiso d 1
C C11 0.40445(19) 0.04573(10) 0.17247(7) 0.0311(3) Uani d 1
H H11 0.444(2) 0.0405(11) 0.1338(8) 0.030(4) Uiso d 1
C C12 0.2365(2) 0.00024(11) 0.17674(8) 0.0363(4) Uani d 1
H H12A 0.1815 -0.0179 0.1356 0.044 Uiso calc 1
H H12B 0.1620 0.0450 0.1932 0.044 Uiso calc 1
C C13 0.25913(19) -0.08530(11) 0.21783(8) 0.0362(4) Uani d 1
H H13A 0.1589 -0.0924 0.2384 0.043 Uiso calc 1
H H13B 0.2671 -0.1408 0.1924 0.043 Uiso calc 1
C C14 0.41473(18) -0.07912(11) 0.26525(7) 0.0316(3) Uani d 1
H H14 0.463(2) -0.1390(12) 0.2795(8) 0.035(4) Uiso d 1
C C15 0.45397(19) -0.00372(10) 0.30418(7) 0.0305(3) Uani d 1
H H15 0.526(2) -0.0130(10) 0.3411(8) 0.031(4) Uiso d 1
C C16 0.3418(2) 0.08051(11) 0.30450(8) 0.0377(4) Uani d 1
H H16A 0.3503 0.1045 0.3465 0.045 Uiso calc 1
H H16B 0.2231 0.0626 0.2907 0.045 Uiso calc 1
C C17 0.3921(2) 0.15631(11) 0.26299(8) 0.0387(4) Uani d 1
H H17A 0.2909 0.1924 0.2463 0.046 Uiso calc 1
H H17B 0.4729 0.1987 0.2872 0.046 Uiso calc 1
Co Co2 0.03476(2) 0.78868(2) 1.00510(2) 0.02282(6) Uani d 1
C C18 -0.22601(17) 0.76375(10) 0.96523(7) 0.0275(3) Uani d 1
C C19 -0.19275(18) 0.85687(10) 0.98738(7) 0.0312(3) Uani d 1
H H19 -0.2044 0.9113 0.9633 0.037 Uiso calc 1
C C20 -0.14008(19) 0.85315(11) 1.05075(7) 0.0325(3) Uani d 1
H H20 -0.1194 0.9047 1.0772 0.039 Uiso calc 1
C C21 -0.12338(19) 0.75916(11) 1.06809(7) 0.0313(3) Uani d 1
H H21 -0.0803 0.7369 1.1076 0.038 Uiso calc 1
C C22 -0.18288(17) 0.70295(10) 1.01557(7) 0.0279(3) Uani d 1
C C23 -0.19716(19) 0.60644(10) 1.00634(8) 0.0346(3) Uani d 1
H H23 -0.1673 0.5649 1.0392 0.041 Uiso calc 1
C C24 -0.2546(2) 0.57421(11) 0.94931(8) 0.0384(4) Uani d 1
H H24 -0.2671 0.5096 0.9430 0.046 Uiso calc 1
C C25 -0.29577(19) 0.63447(11) 0.89959(8) 0.0373(4) Uani d 1
H H25 -0.3344 0.6096 0.8604 0.045 Uiso calc 1
C C26 -0.28128(19) 0.72780(11) 0.90658(7) 0.0329(3) Uani d 1
H H26 -0.3078 0.7678 0.8726 0.040 Uiso calc 1
C C27 0.1724(2) 0.87766(11) 0.96298(8) 0.0365(4) Uani d 1
H H27 0.108(2) 0.9323(13) 0.9565(9) 0.048(5) Uiso d 1
C C28 0.1180(2) 0.80406(12) 0.92464(8) 0.0365(4) Uani d 1
H H28 0.026(3) 0.8137(13) 0.8947(9) 0.050(5) Uiso d 1
C C29 0.2226(2) 0.72263(13) 0.91177(8) 0.0458(4) Uani d 1
H H29A 0.3078 0.7431 0.8868 0.055 Uiso calc 1
H H29B 0.1491 0.6767 0.8878 0.055 Uiso calc 1
C C30 0.3114(2) 0.67713(12) 0.96903(8) 0.0415(4) Uani d 1
H H30A 0.4269 0.7024 0.9789 0.050 Uiso calc 1
H H30B 0.3206 0.6100 0.9619 0.050 Uiso calc 1
C C31 0.21792(19) 0.69281(11) 1.02245(7) 0.0310(3) Uani d 1
H H31 0.166(2) 0.6412(12) 1.0364(8) 0.037(5) Uiso d 1
C C32 0.25222(19) 0.76667(11) 1.06207(7) 0.0329(3) Uani d 1
H H32 0.226(2) 0.7578(11) 1.1021(8) 0.037(5) Uiso d 1
C C33 0.3829(2) 0.83998(13) 1.05601(9) 0.0458(4) Uani d 1
H H33A 0.4962 0.8113 1.0622 0.055 Uiso calc 1
H H33B 0.3806 0.8870 1.0882 0.055 Uiso calc 1
C C34 0.3530(2) 0.88699(12) 0.99418(10) 0.0466(4) Uani d 1
H H34A 0.3814 0.9533 0.9994 0.056 Uiso calc 1
H H34B 0.4290 0.8596 0.9679 0.056 Uiso calc 1

loop_
_atom_site_aniso_label
_atom_site_aniso_U_11
_atom_site_aniso_U_22
_atom_site_aniso_U_33
_atom_site_aniso_U_12
_atom_site_aniso_U_13
_atom_site_aniso_U_23
Co1 0.02222(10) 0.02618(11) 0.02454(11) 0.00065(7) 0.00640(8) 0.00204(7)
C1 0.0193(6) 0.0305(7) 0.0301(8) 0.0012(5) 0.0078(6) 0.0028(6)
C2 0.0257(7) 0.0364(8) 0.0280(8) -0.0009(6) 0.0099(6) 0.0023(6)
C3 0.0288(7) 0.0330(8) 0.0363(9) 0.0009(6) 0.0134(6) -0.0057(6)
C4 0.0267(7) 0.0265(7) 0.0382(9) 0.0039(6) 0.0095(6) 0.0043(6)
C5 0.0197(7) 0.0306(7) 0.0312(8) 0.0039(5) 0.0058(6) 0.0030(6)
C6 0.0250(7) 0.0430(8) 0.0281(8) 0.0037(6) 0.0047(6) 0.0061(7)
C7 0.0253(7) 0.0472(9) 0.0320(8) 0.0022(6) 0.0016(6) -0.0080(7)
C8 0.0261(7) 0.0315(8) 0.0454(10) 0.0004(6) 0.0052(7) -0.0062(7)
C9 0.0248(7) 0.0296(7) 0.0389(9) 0.0001(5) 0.0056(6) 0.0043(6)
C10 0.0282(7) 0.0299(7) 0.0363(9) 0.0044(6) 0.0033(6) 0.0074(6)
C11 0.0281(7) 0.0370(8) 0.0277(8) 0.0035(6) 0.0027(6) 0.0057(6)
C12 0.0268(8) 0.0455(9) 0.0357(9) -0.0011(6) 0.0020(7) -0.0023(7)
C13 0.0290(8) 0.0397(9) 0.0413(9) -0.0066(6) 0.0097(7) -0.0036(7)
C14 0.0278(7) 0.0331(8) 0.0363(9) -0.0015(6) 0.0124(6) 0.0057(7)
C15 0.0261(7) 0.0395(9) 0.0277(8) 0.0010(6) 0.0101(6) 0.0034(6)
C16 0.0345(8) 0.0444(9) 0.0364(9) 0.0045(7) 0.0117(7) -0.0083(7)
C17 0.0378(9) 0.0326(8) 0.0453(10) 0.0075(6) 0.0056(7) -0.0045(7)
Co2 0.02156(10) 0.02390(10) 0.02391(11) 0.00029(7) 0.00638(7) 0.00126(7)
C18 0.0190(7) 0.0306(7) 0.0334(8) 0.0017(5) 0.0061(6) 0.0031(6)
C19 0.0257(7) 0.0280(7) 0.0412(9) 0.0051(6) 0.0088(6) 0.0018(6)
C20 0.0285(7) 0.0333(8) 0.0384(9) 0.0004(6) 0.0139(6) -0.0072(7)
C21 0.0279(7) 0.0411(8) 0.0265(8) -0.0033(6) 0.0098(6) 0.0012(6)
C22 0.0218(7) 0.0325(7) 0.0310(8) -0.0015(5) 0.0088(6) 0.0026(6)
C23 0.0314(8) 0.0318(8) 0.0412(9) -0.0033(6) 0.0077(7) 0.0082(7)
C24 0.0339(8) 0.0289(8) 0.0529(10) -0.0047(6) 0.0082(7) -0.0059(7)
C25 0.0296(8) 0.0454(9) 0.0369(9) -0.0038(7) 0.0050(7) -0.0092(7)
C26 0.0258(7) 0.0401(8) 0.0323(8) 0.0005(6) 0.0024(6) 0.0033(7)
C27 0.0313(8) 0.0332(8) 0.0473(10) -0.0007(6) 0.0135(7) 0.0131(7)
C28 0.0328(8) 0.0501(10) 0.0283(8) 0.0003(7) 0.0107(7) 0.0117(7)
C29 0.0470(10) 0.0585(11) 0.0359(9) -0.0013(8) 0.0193(8) -0.0079(8)
C30 0.0398(9) 0.0423(9) 0.0444(10) 0.0100(7) 0.0132(8) -0.0062(8)
C31 0.0278(7) 0.0300(8) 0.0356(9) 0.0054(6) 0.0066(6) 0.0040(6)
C32 0.0252(7) 0.0458(9) 0.0269(8) 0.0016(6) 0.0020(6) 0.0006(7)
C33 0.0305(8) 0.0565(11) 0.0496(11) -0.0103(7) 0.0041(7) -0.0130(9)
C34 0.0336(9) 0.0368(9) 0.0710(13) -0.0109(7) 0.0135(8) 0.0023(8)

loop_
_atom_type_symbol
_atom_type_description
_atom_type_scat_dispersion_real
_atom_type_scat_dispersion_imag
_atom_type_scat_source
C C 0.0033 0.0016 'International Tables Vol C Tables 4.2.6.8 and 6.1.1.4'
H H 0.0000 0.0000 'International Tables Vol C Tables 4.2.6.8 and 6.1.1.4'
Co Co 0.3494 0.9721 'International Tables Vol C Tables 4.2.6.8 and 6.1.1.4'

loop_
_geom_angle_atom_site_label_1
_geom_angle_atom_site_label_2
_geom_angle_atom_site_label_3
_geom_angle
C10 Co1 C14 102.45(6)
C10 Co1 C15 84.96(6)
C14 Co1 C15 40.37(6)
C10 Co1 C11 40.58(6)
C14 Co1 C11 84.77(6)
C15 Co1 C11 94.50(6)
C10 Co1 C2 99.66(6)
C14 Co1 C2 148.83(6)
C15 Co1 C2 164.90(6)
C11 Co1 C2 98.33(6)
C10 Co1 C4 160.07(6)
C14 Co1 C4 95.81(6)
C15 Co1 C4 104.41(6)
C11 Co1 C4 151.42(6)
C2 Co1 C4 67.02(6)
C10 Co1 C3 135.52(6)
C14 Co1 C3 110.78(6)
C15 Co1 C3 139.25(6)
C11 Co1 C3 113.50(6)
C2 Co1 C3 39.71(6)
C4 Co1 C3 39.85(6)
C10 Co1 C5 122.26(6)
C14 Co1 C5 117.67(6)
C15 Co1 C5 99.41(6)
C11 Co1 C5 156.82(6)
C2 Co1 C5 65.92(6)
C4 Co1 C5 39.62(5)
C3 Co1 C5 65.95(6)
C10 Co1 C1 94.59(6)
C14 Co1 C1 155.71(6)
C15 Co1 C1 126.18(6)
C11 Co1 C1 119.14(6)
C2 Co1 C1 39.52(6)
C4 Co1 C1 65.62(5)
C3 Co1 C1 65.62(6)
C5 Co1 C1 38.10(5)
C9 C1 C5 119.64(14)
C9 C1 C2 132.58(14)
C5 C1 C2 107.74(13)
C9 C1 Co1 126.84(10)
C5 C1 Co1 70.90(8)
C2 C1 Co1 66.02(8)
C3 C2 C1 108.41(13)
C3 C2 Co1 70.72(8)
C1 C2 Co1 74.46(8)
C3 C2 H2 125.8
C1 C2 H2 125.8
Co1 C2 H2 120.7
C2 C3 C4 107.94(13)
C2 C3 Co1 69.57(8)
C4 C3 Co1 69.63(8)
C2 C3 H3 126.0
C4 C3 H3 126.0
Co1 C3 H3 126.3
C3 C4 C5 108.50(13)
C3 C4 Co1 70.52(8)
C5 C4 Co1 74.22(8)
C3 C4 H4 125.8
C5 C4 H4 125.8
Co1 C4 H4 121.2
C6 C5 C1 119.93(13)
C6 C5 C4 132.96(14)
C1 C5 C4 107.04(13)
C6 C5 Co1 125.72(10)
C1 C5 Co1 71.00(8)
C4 C5 Co1 66.15(8)
C7 C6 C5 118.85(15)
C7 C6 H6 120.6
C5 C6 H6 120.6
C6 C7 C8 121.30(15)
C6 C7 H7 119.3
C8 C7 H7 119.3
C9 C8 C7 121.32(14)
C9 C8 H8 119.3
C7 C8 H8 119.3
C8 C9 C1 118.93(14)
C8 C9 H9 120.5
C1 C9 H9 120.5
C11 C10 C17 125.52(14)
C11 C10 Co1 70.45(8)
C17 C10 Co1 111.05(11)
C11 C10 H10 114.9(10)
C17 C10 H10 115.4(10)
Co1 C10 H10 108.4(10)
C10 C11 C12 122.84(14)
C10 C11 Co1 68.97(8)
C12 C11 Co1 113.28(11)
C10 C11 H11 117.5(10)
C12 C11 H11 116.0(10)
Co1 C11 H11 106.2(10)
C11 C12 C13 111.27(13)
C11 C12 H12A 109.4
C13 C12 H12A 109.4
C11 C12 H12B 109.4
C13 C12 H12B 109.4
H12A C12 H12B 108.0
C14 C13 C12 112.24(13)
C14 C13 H13A 109.2
C12 C13 H13A 109.2
C14 C13 H13B 109.2
C12 C13 H13B 109.2
H13A C13 H13B 107.9
C15 C14 C13 124.23(14)
C15 C14 Co1 69.95(8)
C13 C14 Co1 111.40(10)
C15 C14 H14 116.6(10)
C13 C14 H14 114.7(10)
Co1 C14 H14 109.3(10)
C14 C15 C16 123.58(15)
C14 C15 Co1 69.68(8)
C16 C15 Co1 112.73(10)
C14 C15 H15 118.6(10)
C16 C15 H15 113.5(10)
Co1 C15 H15 108.4(11)
C15 C16 C17 111.29(13)
C15 C16 H16A 109.4
C17 C16 H16A 109.4
C15 C16 H16B 109.4
C17 C16 H16B 109.4
H16A C16 H16B 108.0
C10 C17 C16 111.94(13)
C10 C17 H17A 109.2
C16 C17 H17A 109.2
C10 C17 H17B 109.2
C16 C17 H17B 109.2
H17A C17 H17B 107.9
C28 Co2 C31 85.13(7)
C28 Co2 C32 101.68(7)
C31 Co2 C32 40.20(7)
C28 Co2 C27 40.40(7)
C31 Co2 C27 95.39(7)
C32 Co2 C27 84.84(7)
C28 Co2 C19 100.47(7)
C31 Co2 C19 164.95(6)
C32 Co2 C19 148.37(7)
C27 Co2 C19 97.88(6)
C28 Co2 C21 160.50(7)
C31 Co2 C21 103.44(6)
C32 Co2 C21 95.93(6)
C27 Co2 C21 151.64(7)
C19 Co2 C21 67.16(6)
C28 Co2 C20 136.49(7)
C31 Co2 C20 138.07(7)
C32 Co2 C20 110.38(7)
C27 Co2 C20 113.49(7)
C19 Co2 C20 39.83(6)
C21 Co2 C20 39.90(6)
C28 Co2 C18 94.90(6)
C31 Co2 C18 126.28(6)
C32 Co2 C18 156.24(6)
C27 Co2 C18 118.53(6)
C19 Co2 C18 39.84(6)
C21 Co2 C18 65.84(6)
C20 Co2 C18 66.02(6)
C28 Co2 C22 122.44(7)
C31 Co2 C22 99.18(6)
C32 Co2 C22 118.15(6)
C27 Co2 C22 156.30(7)
C19 Co2 C22 65.99(6)
C21 Co2 C22 39.53(6)
C20 Co2 C22 65.93(6)
C18 Co2 C22 38.16(5)
C26 C18 C22 120.14(14)
C26 C18 C19 132.39(14)
C22 C18 C19 107.39(13)
C26 C18 Co2 125.78(10)
C22 C18 Co2 71.31(8)
C19 C18 Co2 65.83(8)
C20 C19 C18 108.45(13)
C20 C19 Co2 70.68(8)
C18 C19 Co2 74.34(8)
C20 C19 H19 125.8
C18 C19 H19 125.8
Co2 C19 H19 120.9
C19 C20 C21 108.09(13)
C19 C20 Co2 69.49(8)
C21 C20 Co2 69.98(8)
C19 C20 H20 126.0
C21 C20 H20 126.0
Co2 C20 H20 126.1
C20 C21 C22 108.44(14)
C20 C21 Co2 70.12(8)
C22 C21 Co2 74.37(8)
C20 C21 H21 125.8
C22 C21 H21 125.8
Co2 C21 H21 121.4
C23 C22 C18 119.49(14)
C23 C22 C21 133.15(14)
C18 C22 C21 107.30(13)
C23 C22 Co2 126.47(10)
C18 C22 Co2 70.54(8)
C21 C22 Co2 66.10(8)
C24 C23 C22 118.78(15)
C24 C23 H23 120.6
C22 C23 H23 120.6
C23 C24 C25 121.56(15)
C23 C24 H24 119.2
C25 C24 H24 119.2
C26 C25 C24 121.30(15)
C26 C25 H25 119.3
C24 C25 H25 119.3
C25 C26 C18 118.71(15)
C25 C26 H26 120.6
C18 C26 H26 120.6
C28 C27 C34 122.49(15)
C28 C27 Co2 69.68(9)
C34 C27 Co2 113.45(11)
C28 C27 H27 115.8(12)
C34 C27 H27 117.2(12)
Co2 C27 H27 106.4(11)
C27 C28 C29 125.88(16)
C27 C28 Co2 69.92(9)
C29 C28 Co2 110.72(11)
C27 C28 H28 117.8(12)
C29 C28 H28 112.9(12)
Co2 C28 H28 108.5(12)
C28 C29 C30 112.79(14)
C28 C29 H29A 109.0
C30 C29 H29A 109.0
C28 C29 H29B 109.0
C30 C29 H29B 109.0
H29A C29 H29B 107.8
C29 C30 C31 111.63(13)
C29 C30 H30A 109.3
C31 C30 H30A 109.3
C29 C30 H30B 109.3
C31 C30 H30B 109.3
H30A C30 H30B 108.0
C32 C31 C30 122.65(15)
C32 C31 Co2 70.00(9)
C30 C31 Co2 112.77(11)
C32 C31 H31 117.5(11)
C30 C31 H31 116.2(11)
Co2 C31 H31 105.4(11)
C31 C32 C33 123.91(15)
C31 C32 Co2 69.80(9)
C33 C32 Co2 112.20(12)
C31 C32 H32 115.9(10)
C33 C32 H32 115.7(11)
Co2 C32 H32 108.1(11)
C32 C33 C34 112.29(14)
C32 C33 H33A 109.1
C34 C33 H33A 109.1
C32 C33 H33B 109.1
C34 C33 H33B 109.1
H33A C33 H33B 107.9
C27 C34 C33 112.45(13)
C27 C34 H34A 109.1
C33 C34 H34A 109.1
C27 C34 H34B 109.1
C33 C34 H34B 109.1
H34A C34 H34B 107.8

loop_
_geom_bond_atom_site_label_1
_geom_bond_atom_site_label_2
_geom_bond_distance
Co1 C10 2.0142(14)
Co1 C14 2.0269(14)
Co1 C15 2.0304(15)
Co1 C11 2.0336(15)
Co1 C2 2.0693(14)
Co1 C4 2.0727(14)
Co1 C3 2.0844(14)
Co1 C5 2.1808(15)
Co1 C1 2.1820(13)
C1 C9 1.419(2)
C1 C5 1.424(2)
C1 C2 1.441(2)
C2 C3 1.411(2)
C2 H2 0.9500
C3 C4 1.417(2)
C3 H3 0.9500
C4 C5 1.445(2)
C4 H4 0.9500
C5 C6 1.412(2)
C6 C7 1.366(2)
C6 H6 0.9500
C7 C8 1.413(2)
C7 H7 0.9500
C8 C9 1.361(2)
C8 H8 0.9500
C9 H9 0.9500
C10 C11 1.404(2)
C10 C17 1.506(2)
C10 H10 0.974(18)
C11 C12 1.518(2)
C11 H11 0.964(17)
C12 C13 1.535(2)
C12 H12A 0.9900
C12 H12B 0.9900
C13 C14 1.510(2)
C13 H13A 0.9900
C13 H13B 0.9900
C14 C15 1.400(2)
C14 H14 0.984(17)
C15 C16 1.518(2)
C15 H15 0.939(18)
C16 C17 1.529(2)
C16 H16A 0.9900
C16 H16B 0.9900
C17 H17A 0.9900
C17 H17B 0.9900
Co2 C28 2.0169(16)
Co2 C31 2.0173(15)
Co2 C32 2.0199(16)
Co2 C27 2.0200(15)
Co2 C19 2.0615(14)
Co2 C21 2.0751(15)
Co2 C20 2.0770(14)
Co2 C18 2.1757(14)
Co2 C22 2.1859(14)
C18 C26 1.412(2)
C18 C22 1.426(2)
C18 C19 1.448(2)
C19 C20 1.410(2)
C19 H19 0.9500
C20 C21 1.417(2)
C20 H20 0.9500
C21 C22 1.445(2)
C21 H21 0.9500
C22 C23 1.416(2)
C23 C24 1.365(2)
C23 H23 0.9500
C24 C25 1.408(2)
C24 H24 0.9500
C25 C26 1.365(2)
C25 H25 0.9500
C26 H26 0.9500
C27 C28 1.394(2)
C27 C34 1.515(2)
C27 H27 0.945(19)
C28 C29 1.502(2)
C28 H28 0.93(2)
C29 C30 1.513(3)
C29 H29A 0.9900
C29 H29B 0.9900
C30 C31 1.517(2)
C30 H30A 0.9900
C30 H30B 0.9900
C31 C32 1.387(2)
C31 H31 0.934(18)
C32 C33 1.514(2)
C32 H32 0.957(18)
C33 C34 1.521(3)
C33 H33A 0.9900
C33 H33B 0.9900
C34 H34A 0.9900
C34 H34B 0.9900
